data_7056554
loop_
_publ_author_name
'Li, Xiaoqin'
'Ma, Dan'
'Cao, Bingran'
'Lu, Ying'

_publ_section_title
;
 Windmill-type mixed-metal clusters containing schiff-base ligands as
 efficient catalyst for cyclohexene oxidation
;
_journal_name_full 'New J. Chem.'
_journal_paper_doi 10.1039/C7NJ02359F
_journal_year 2017
_chemical_formula_sum 'C84 H102 Cl6 Cu7 N12 O21 Zn2'
_chemical_formula_weight 2404.11
_space_group_crystal_system trigonal
_space_group_IT_number 148
_space_group_name_Hall '-R 3'
_space_group_name_H-M_alt 'R -3 :H'
_symmetry_space_group_name_Hall '-R 3'
_symmetry_space_group_name_H-M 'R -3 :H'
_atom_sites_solution_hydrogens mixed
_audit_creation_method SHELXL-2014/7
_audit_update_record
;
2017-06-23 deposited with the CCDC.
2017-08-28 downloaded from the CCDC.
;
_cell_angle_alpha 90
_cell_angle_beta 90
_cell_angle_gamma 120
_cell_formula_units_Z 3
_cell_length_a 22.2759(3)
_cell_length_b 22.2759(3)
_cell_length_c 16.4697(6)
_cell_measurement_reflns_used 9971
_cell_measurement_temperature 293(2)
_cell_measurement_theta_max 28.2479
_cell_measurement_theta_min 2.6894
_cell_volume 7077.6(3)
_computing_structure_refinement 'SHELXL-2014/7 (Sheldrick, 2014)'
_diffrn_ambient_temperature 293(2)
_diffrn_measured_fraction_theta_full 0.994
_diffrn_measured_fraction_theta_max 0.994
_diffrn_measurement_device_type bruker-CCd
_diffrn_radiation_type MoK\a
_diffrn_radiation_wavelength 0.71073
_diffrn_reflns_av_R_equivalents 0.0276
_diffrn_reflns_av_unetI/netI 0.0594
_diffrn_reflns_Laue_measured_fraction_full 0.994
_diffrn_reflns_Laue_measured_fraction_max 0.994
_diffrn_reflns_limit_h_max 26
_diffrn_reflns_limit_h_min -26
_diffrn_reflns_limit_k_max 24
_diffrn_reflns_limit_k_min -26
_diffrn_reflns_limit_l_max 15
_diffrn_reflns_limit_l_min -19
_diffrn_reflns_number 6049
_diffrn_reflns_point_group_measured_fraction_full 0.994
_diffrn_reflns_point_group_measured_fraction_max 0.994
_diffrn_reflns_theta_full 24.999
_diffrn_reflns_theta_max 24.999
_diffrn_reflns_theta_min 3.055
_exptl_absorpt_coefficient_mu 2.289
_exptl_crystal_colour yellow
_exptl_crystal_density_diffrn 1.692
_exptl_crystal_description block
_exptl_crystal_F_000 3668
_exptl_crystal_size_max 0.210
_exptl_crystal_size_mid 0.200
_exptl_crystal_size_min 0.190
_refine_diff_density_max 0.617
_refine_diff_density_min -3.235
_refine_diff_density_rms 0.142
_refine_ls_extinction_method none
_refine_ls_goodness_of_fit_ref 1.038
_refine_ls_hydrogen_treatment constr
_refine_ls_matrix_type full
_refine_ls_number_parameters 246
_refine_ls_number_reflns 2755
_refine_ls_number_restraints 126
_refine_ls_restrained_S_all 1.063
_refine_ls_R_factor_all 0.0792
_refine_ls_R_factor_gt 0.0653
_refine_ls_shift/su_max 0.000
_refine_ls_shift/su_mean 0.000
_refine_ls_structure_factor_coef Fsqd
_refine_ls_weighting_details 'w=1/[\s^2^(Fo^2^)+(0.0898P)^2^+115.7487P] where P=(Fo^2^+2Fc^2^)/3'
_refine_ls_weighting_scheme calc
_refine_ls_wR_factor_gt 0.1808
_refine_ls_wR_factor_ref 0.1934
_reflns_Friedel_coverage 0.000
_reflns_number_gt 2227
_reflns_number_total 2755
_reflns_threshold_expression 'I > 2\s(I)'
_cod_data_source_file c7nj02359f2.cif
_cod_data_source_block ee
_cod_database_code 7056554
_shelx_shelxl_version_number 2014/7
_shelx_space_group_comment
;
The symmetry employed for this shelxl refinement is uniquely defined
by the following loop, which should always be used as a source of
symmetry information in preference to the above space-group names.
They are only intended as comments.
;
_shelx_estimated_absorpt_t_min 0.645
_shelx_estimated_absorpt_t_max 0.670

loop_
_space_group_symop_operation_xyz
'x, y, z'
'-y, x-y, z'
'-x+y, -x, z'
'x+2/3, y+1/3, z+1/3'
'-y+2/3, x-y+1/3, z+1/3'
'-x+y+2/3, -x+1/3, z+1/3'
'x+1/3, y+2/3, z+2/3'
'-y+1/3, x-y+2/3, z+2/3'
'-x+y+1/3, -x+2/3, z+2/3'
'-x, -y, -z'
'y, -x+y, -z'
'x-y, x, -z'
'-x+2/3, -y+1/3, -z+1/3'
'y+2/3, -x+y+1/3, -z+1/3'
'x-y+2/3, x+1/3, -z+1/3'
'-x+1/3, -y+2/3, -z+2/3'
'y+1/3, -x+y+2/3, -z+2/3'
'x-y+1/3, x+2/3, -z+2/3'

loop_
_atom_site_label
_atom_site_type_symbol
_atom_site_fract_x
_atom_site_fract_y
_atom_site_fract_z
_atom_site_U_iso_or_equiv
_atom_site_adp_type
_atom_site_occupancy
_atom_site_site_symmetry_order
_atom_site_calc_flag
_atom_site_refinement_flags_posn
_atom_site_refinement_flags_adp
_atom_site_refinement_flags_occupancy
_atom_site_disorder_assembly
_atom_site_disorder_group
Zn1 Zn 0.0000 0.0000 0.23045(8) 0.0381(4) Uani 1 3 d S T P . .
Cu1 Cu -0.47250(4) -0.14083(4) 0.19860(5) 0.0390(3) Uani 1 1 d . . . . .
Cu2 Cu 0.0000 0.0000 0.0000 0.0548(6) Uani 1 6 d S T P . .
Cl1 Cl -0.55311(11) -0.16437(13) 0.09885(11) 0.0625(6) Uani 1 1 d . . . . .
O1 O -0.4057(2) -0.1272(3) 0.1177(3) 0.0459(12) Uani 1 1 d . . . . .
O2 O -0.0969(3) -0.0318(3) 0.2183(4) 0.0566(13) Uani 1 1 d . U . . .
O3 O -0.0885(3) -0.0270(4) 0.0851(4) 0.094(2) Uani 1 1 d . U . . .
N1 N -0.5366(3) -0.1447(3) 0.2858(3) 0.0436(13) Uani 1 1 d . . . . .
H1A H -0.5593 -0.1229 0.2690 0.052 Uiso 1 1 d R U . A .
H1B H -0.5681 -0.1891 0.2967 0.052 Uiso 1 1 d R U . . .
N2 N -0.4037(3) -0.1055(4) 0.2865(3) 0.0563(18) Uani 1 1 d . . . . .
C7 C -0.3397(4) -0.0877(4) 0.2801(4) 0.053(2) Uani 1 1 d . . . . .
H7 H -0.3133 -0.0747 0.3274 0.063 Uiso 1 1 calc R U . . .
C8 C -0.3053(3) -0.0863(4) 0.2055(4) 0.0397(15) Uani 1 1 d . . . . .
C9 C -0.2348(3) -0.0646(4) 0.2099(4) 0.0421(15) Uani 1 1 d . . . . .
H9 H -0.2131 -0.0534 0.2604 0.051 Uiso 1 1 calc R U . . .
C10 C -0.1966(3) -0.0593(4) 0.1428(4) 0.0446(16) Uani 1 1 d . . . . .
C11 C -0.2301(4) -0.0754(5) 0.0668(5) 0.059(2) Uani 1 1 d . . . . .
H11 H -0.2048 -0.0711 0.0201 0.071 Uiso 1 1 calc R U . . .
C12 C -0.2986(4) -0.0968(5) 0.0607(4) 0.057(2) Uani 1 1 d . . . . .
H12 H -0.3190 -0.1069 0.0095 0.069 Uiso 1 1 calc R U . . .
C13 C -0.3399(3) -0.1045(3) 0.1288(4) 0.0400(15) Uani 1 1 d . . . . .
C14 C -0.1222(4) -0.0377(4) 0.1488(5) 0.055(2) Uani 1 1 d . . . . .
O2W O 0.0000 0.0000 0.5000 0.124(5) Uani 1 6 d GS TU P . .
H2WB H -0.0480 -0.0164 0.5110 0.186 Uiso 0.1667 1 d R U P . .
H2WA H 0.0103 -0.0362 0.5110 0.186 Uiso 0.1667 1 d R U P . .
C1 C -0.4927(6) -0.1004(8) 0.3567(5) 0.030(3) Uani 0.512(16) 1 d D U P A 1
H1 H -0.4701 -0.0512 0.3420 0.036 Uiso 0.512(16) 1 calc R U P A 1
C2 C -0.5368(3) -0.1136(4) 0.4319(4) 0.0514(18) Uani 0.512(16) 1 d D U P A 1
H2A H -0.5545 -0.0817 0.4317 0.062 Uiso 0.512(16) 1 calc R U P A 1
H2B H -0.5763 -0.1602 0.4287 0.062 Uiso 0.512(16) 1 calc R U P A 1
C3 C -0.5008(6) -0.1061(12) 0.5102(6) 0.076(6) Uani 0.512(16) 1 d D U P A 1
H3A H -0.5085 -0.1512 0.5271 0.091 Uiso 0.512(16) 1 calc R U P A 1
H3B H -0.5203 -0.0897 0.5513 0.091 Uiso 0.512(16) 1 calc R U P A 1
C4 C -0.4245(6) -0.0568(11) 0.5043(10) 0.074(6) Uani 0.512(16) 1 d D U P A 1
H4A H -0.4030 -0.0565 0.5556 0.089 Uiso 0.512(16) 1 calc R U P A 1
H4B H -0.4168 -0.0105 0.4950 0.089 Uiso 0.512(16) 1 calc R U P A 1
C5 C -0.3899(3) -0.0748(5) 0.4370(4) 0.060(2) Uani 0.512(16) 1 d D U P A 1
H5A H -0.3549 -0.0321 0.4119 0.072 Uiso 0.512(16) 1 calc R U P A 1
H5B H -0.3664 -0.0973 0.4609 0.072 Uiso 0.512(16) 1 calc R U P A 1
C6 C -0.4383(5) -0.1214(6) 0.3716(6) 0.026(3) Uani 0.512(16) 1 d D U P A 1
H6 H -0.4592 -0.1706 0.3859 0.032 Uiso 0.512(16) 1 calc R U P A 1
C6A C -0.4281(5) -0.0800(9) 0.3590(6) 0.054(5) Uani 0.488(16) 1 d D U P A 2
H6A H -0.4218 -0.0342 0.3460 0.065 Uiso 0.488(16) 1 calc R U P A 2
C3A C -0.4870(6) -0.0689(8) 0.4990(7) 0.044(4) Uani 0.488(16) 1 d D U P A 2
H3AA H -0.4647 -0.0205 0.4833 0.053 Uiso 0.488(16) 1 calc R U P A 2
H3AB H -0.5128 -0.0746 0.5486 0.053 Uiso 0.488(16) 1 calc R U P A 2
C1A C -0.5041(6) -0.1313(9) 0.3634(8) 0.049(5) Uani 0.488(16) 1 d D U P A 2
H1AA H -0.5070 -0.1751 0.3794 0.059 Uiso 0.488(16) 1 calc R U P A 2
C4A C -0.4326(7) -0.0894(10) 0.5139(6) 0.051(5) Uani 0.488(16) 1 d D U P A 2
H4AA H -0.4547 -0.1382 0.5275 0.062 Uiso 0.488(16) 1 calc R U P A 2
H4AB H -0.4030 -0.0628 0.5588 0.062 Uiso 0.488(16) 1 calc R U P A 2
C2A C -0.5368(3) -0.1136(4) 0.4319(4) 0.0514(18) Uani 0.488(16) 1 d D U P A 2
H2AA H -0.5726 -0.1564 0.4559 0.062 Uiso 0.488(16) 1 calc R U P A 2
H2AB H -0.5592 -0.0894 0.4098 0.062 Uiso 0.488(16) 1 calc R U P A 2
C5A C -0.3899(3) -0.0748(5) 0.4370(4) 0.060(2) Uani 0.488(16) 1 d D U P A 2
H5AA H -0.3499 -0.0286 0.4408 0.072 Uiso 0.488(16) 1 calc R U P A 2
H5AB H -0.3729 -0.1072 0.4342 0.072 Uiso 0.488(16) 1 calc R U P A 2
O1W O 0.0195(14) 0.0302(10) 0.3544(12) 0.092(5) Uani 0.3333 1 d . U P . .
H1WA H 0.0509 0.0737 0.3688 0.138 Uiso 0.3333 1 d R U P . .
H1WC H -0.0065 -0.0061 0.3907 0.138 Uiso 0.3333 1 d R U P . .

loop_
_atom_site_aniso_label
_atom_site_aniso_U_11
_atom_site_aniso_U_22
_atom_site_aniso_U_33
_atom_site_aniso_U_23
_atom_site_aniso_U_13
_atom_site_aniso_U_12
Zn1 0.0395(5) 0.0395(5) 0.0354(7) 0.000 0.000 0.0198(2)
Cu1 0.0322(5) 0.0517(5) 0.0304(5) -0.0065(3) -0.0002(3) 0.0190(4)
Cu2 0.0543(8) 0.0543(8) 0.0559(14) 0.000 0.000 0.0271(4)
Cl1 0.0585(12) 0.1017(16) 0.0407(10) -0.0136(10) -0.0122(8) 0.0502(12)
O1 0.037(2) 0.060(3) 0.032(2) -0.005(2) 0.0029(19) 0.018(2)
O2 0.040(3) 0.068(3) 0.067(3) 0.003(3) 0.013(2) 0.031(2)
O3 0.048(3) 0.141(6) 0.077(4) -0.005(4) 0.031(3) 0.036(4)
N1 0.035(3) 0.056(4) 0.039(3) -0.002(3) 0.000(2) 0.022(3)
N2 0.028(3) 0.093(5) 0.035(3) -0.025(3) 0.003(2) 0.020(3)
C7 0.037(4) 0.080(5) 0.031(3) -0.013(3) -0.001(3) 0.021(4)
C8 0.029(3) 0.048(4) 0.040(4) -0.001(3) 0.004(3) 0.018(3)
C9 0.040(4) 0.048(4) 0.037(3) 0.001(3) 0.004(3) 0.021(3)
C10 0.036(3) 0.048(4) 0.046(4) 0.001(3) 0.013(3) 0.017(3)
C11 0.043(4) 0.078(6) 0.045(4) 0.000(4) 0.024(3) 0.021(4)
C12 0.055(5) 0.082(6) 0.027(3) 0.001(3) 0.010(3) 0.027(4)
C13 0.039(4) 0.040(3) 0.035(3) -0.002(3) 0.007(3) 0.015(3)
C14 0.042(4) 0.049(4) 0.068(5) 0.002(4) 0.017(4) 0.019(3)
O2W 0.127(6) 0.127(6) 0.117(9) 0.000 0.000 0.064(3)
C1 0.032(6) 0.027(6) 0.029(6) 0.005(5) 0.004(4) 0.014(5)
C2 0.048(4) 0.061(4) 0.047(4) 0.003(3) 0.011(3) 0.028(3)
C3 0.087(10) 0.084(10) 0.057(9) 0.005(7) 0.016(7) 0.044(7)
C4 0.075(9) 0.072(10) 0.058(8) -0.028(7) 0.006(7) 0.024(7)
C5 0.050(4) 0.078(5) 0.042(4) -0.018(3) -0.002(3) 0.024(3)
C6 0.030(5) 0.018(5) 0.029(5) -0.002(4) 0.002(4) 0.010(4)
C6A 0.045(7) 0.058(8) 0.048(7) -0.008(6) 0.015(6) 0.018(6)
C3A 0.054(7) 0.055(8) 0.030(6) 0.001(6) 0.013(5) 0.031(6)
C1A 0.046(8) 0.049(9) 0.045(7) 0.001(6) 0.006(6) 0.019(6)
C4A 0.052(8) 0.051(8) 0.037(7) -0.007(6) 0.001(6) 0.015(6)
C2A 0.048(4) 0.061(4) 0.047(4) 0.003(3) 0.011(3) 0.028(3)
C5A 0.050(4) 0.078(5) 0.042(4) -0.018(3) -0.002(3) 0.024(3)
O1W 0.092(6) 0.094(7) 0.079(6) -0.002(5) 0.002(6) 0.038(5)

loop_
_atom_type_symbol
_atom_type_description
_atom_type_scat_dispersion_real
_atom_type_scat_dispersion_imag
_atom_type_scat_source
C C 0.0030 0.0020 'International Tables Vol C Tables 4.2.6.8 and 6.1.1.4'
H H 0.0000 0.0000 'International Tables Vol C Tables 4.2.6.8 and 6.1.1.4'
Cl Cl 0.1480 0.1590 'International Tables Vol C Tables 4.2.6.8 and 6.1.1.4'
Cu Cu 0.3200 1.2650 'International Tables Vol C Tables 4.2.6.8 and 6.1.1.4'
N N 0.0060 0.0030 'International Tables Vol C Tables 4.2.6.8 and 6.1.1.4'
O O 0.0110 0.0060 'International Tables Vol C Tables 4.2.6.8 and 6.1.1.4'
Zn Zn 0.2840 1.4300 'International Tables Vol C Tables 4.2.6.8 and 6.1.1.4'

loop_
_geom_angle_atom_site_label_1
_geom_angle_atom_site_label_2
_geom_angle_atom_site_label_3
_geom_angle
_geom_angle_site_symmetry_1
_geom_angle_site_symmetry_3
O2 Zn1 O2 118.93(6) . 3
O2 Zn1 O2 118.93(6) . 2
O2 Zn1 O2 118.93(6) 3 2
O2 Zn1 O1W 104.2(8) . 3
O2 Zn1 O1W 103.4(8) 3 3
O2 Zn1 O1W 79.9(5) 2 3
O2 Zn1 O1W 79.9(5) . 2
O2 Zn1 O1W 104.2(8) 3 2
O2 Zn1 O1W 103.4(8) 2 2
O1W Zn1 O1W 27.8(9) 3 2
O2 Zn1 O1W 103.4(8) . .
O2 Zn1 O1W 79.9(5) 3 .
O2 Zn1 O1W 104.2(8) 2 .
O1W Zn1 O1W 27.8(9) 3 .
O1W Zn1 O1W 27.8(9) 2 .
O1 Cu1 N2 93.5(2) . .
O1 Cu1 N1 174.1(2) . .
N2 Cu1 N1 83.4(2) . .
O1 Cu1 Cl1 89.73(15) . .
N2 Cu1 Cl1 170.0(2) . .
N1 Cu1 Cl1 92.51(17) . .
O1 Cu1 Cl1 92.02(17) . 14_445
N2 Cu1 Cl1 88.4(2) . 14_445
N1 Cu1 Cl1 92.92(19) . 14_445
Cl1 Cu1 Cl1 100.93(11) . 14_445
O3 Cu2 O3 94.9(3) . 12
O3 Cu2 O3 85.1(3) . 3
O3 Cu2 O3 180.0(6) 12 3
O3 Cu2 O3 85.1(3) . 2
O3 Cu2 O3 94.9(3) 12 2
O3 Cu2 O3 85.1(3) 3 2
O3 Cu2 O3 94.9(3) . 11
O3 Cu2 O3 85.1(3) 12 11
O3 Cu2 O3 94.9(3) 3 11
O3 Cu2 O3 180.0(4) 2 11
O3 Cu2 O3 180.0(3) . 10
O3 Cu2 O3 85.1(3) 12 10
O3 Cu2 O3 94.9(3) 3 10
O3 Cu2 O3 94.9(3) 2 10
O3 Cu2 O3 85.1(3) 11 10
Cu1 Cl1 Cu1 117.65(7) . 15_455
C13 O1 Cu1 126.9(4) . .
C14 O2 Zn1 119.8(5) . .
C14 O3 Cu2 161.0(7) . .
C1A N1 Cu1 111.0(5) . .
C1 N1 Cu1 108.0(4) . .
C7 N2 C6A 119.7(6) . .
C7 N2 C6 119.6(6) . .
C7 N2 Cu1 126.1(5) . .
C6A N2 Cu1 111.9(5) . .
C6 N2 Cu1 112.1(4) . .
N2 C7 C8 125.2(6) . .
C9 C8 C13 119.9(6) . .
C9 C8 C7 117.3(6) . .
C13 C8 C7 122.8(6) . .
C10 C9 C8 122.3(6) . .
C9 C10 C11 117.9(6) . .
C9 C10 C14 121.6(7) . .
C11 C10 C14 120.5(6) . .
C12 C11 C10 121.1(6) . .
C11 C12 C13 122.4(7) . .
O1 C13 C12 118.4(6) . .
O1 C13 C8 125.3(6) . .
C12 C13 C8 116.3(6) . .
O3 C14 O2 123.8(8) . .
O3 C14 C10 118.5(8) . .
O2 C14 C10 117.8(7) . .
C2 C1 C6 110.3(7) . .
C2 C1 N1 110.9(8) . .
C6 C1 N1 106.0(8) . .
C3 C2 C1 115.3(7) . .
C2 C3 C4 112.2(11) . .
C3 C4 C5 113.3(10) . .
C6 C5 C4 114.9(7) . .
C5 C6 C1 107.9(8) . .
C5 C6 N2 112.7(7) . .
C1 C6 N2 99.4(7) . .
C1A C6A C5A 113.3(10) . .
C1A C6A N2 103.2(10) . .
C5A C6A N2 113.5(10) . .
C4A C3A C2A 110.5(9) . .
N1 C1A C6A 112.3(11) . .
N1 C1A C2A 117.8(10) . .
C6A C1A C2A 110.4(9) . .
C3A C4A C5A 108.2(9) . .
C1A C2A C3A 115.2(7) . .
C6A C5A C4A 115.0(7) . .
O1W O1W O1W 59.997(4) 2 3
O1W O1W Zn1 76.1(4) 2 .
O1W O1W Zn1 76.1(4) 3 .

loop_
_geom_bond_atom_site_label_1
_geom_bond_atom_site_label_2
_geom_bond_distance
_geom_bond_site_symmetry_2
Zn1 O2 1.917(5) .
Zn1 O2 1.917(5) 3
Zn1 O2 1.917(5) 2
Zn1 O1W 2.125(19) 3
Zn1 O1W 2.125(19) 2
Zn1 O1W 2.125(19) .
Cu1 O1 1.906(4) .
Cu1 N2 1.964(6) .
Cu1 N1 1.996(5) .
Cu1 Cl1 2.293(2) .
Cu1 Cl1 2.877(2) 14_445
Cu2 O3 2.242(5) .
Cu2 O3 2.242(5) 12
Cu2 O3 2.242(5) 3
Cu2 O3 2.242(5) 2
Cu2 O3 2.242(5) 11
Cu2 O3 2.242(5) 10
Cl1 Cu1 2.877(2) 15_455
O1 C13 1.302(8) .
O2 C14 1.254(10) .
O3 C14 1.241(10) .
N1 C1A 1.425(15) .
N1 C1 1.526(14) .
N2 C7 1.279(9) .
N2 C6A 1.534(14) .
N2 C6 1.553(12) .
C7 C8 1.440(9) .
C8 C9 1.396(9) .
C8 C13 1.429(9) .
C9 C10 1.364(9) .
C10 C11 1.409(11) .
C10 C14 1.480(10) .
C11 C12 1.354(11) .
C12 C13 1.407(9) .
C1 C2 1.515(8) .
C1 C6 1.524(9) .
C2 C3 1.484(9) .
C3 C4 1.495(10) .
C4 C5 1.514(9) .
C5 C6 1.510(8) .
C6A C1A 1.498(9) .
C6A C5A 1.514(9) .
C3A C4A 1.513(9) .
C3A C2A 1.528(9) .
C1A C2A 1.499(9) .
C4A C5A 1.519(9) .
O1W O1W 1.02(3) 2
O1W O1W 1.02(3) 3

loop_
_geom_torsion_atom_site_label_1
_geom_torsion_atom_site_label_2
_geom_torsion_atom_site_label_3
_geom_torsion_atom_site_label_4
_geom_torsion
C6A N2 C7 C8 -157.0(10)
C6 N2 C7 C8 165.7(8)
Cu1 N2 C7 C8 4.1(13)
N2 C7 C8 C9 179.2(8)
N2 C7 C8 C13 0.6(13)
C13 C8 C9 C10 0.7(11)
C7 C8 C9 C10 -178.0(7)
C8 C9 C10 C11 1.0(11)
C8 C9 C10 C14 -178.6(7)
C9 C10 C11 C12 -1.3(13)
C14 C10 C11 C12 178.3(8)
C10 C11 C12 C13 -0.1(14)
Cu1 O1 C13 C12 -178.9(5)
Cu1 O1 C13 C8 1.1(10)
C11 C12 C13 O1 -178.2(8)
C11 C12 C13 C8 1.8(12)
C9 C8 C13 O1 177.9(7)
C7 C8 C13 O1 -3.4(12)
C9 C8 C13 C12 -2.1(10)
C7 C8 C13 C12 176.5(7)
Cu2 O3 C14 O2 -1(3)
Cu2 O3 C14 C10 180.0(18)
Zn1 O2 C14 O3 3.4(12)
Zn1 O2 C14 C10 -177.2(5)
C9 C10 C14 O3 -172.8(8)
C11 C10 C14 O3 7.5(12)
C9 C10 C14 O2 7.8(11)
C11 C10 C14 O2 -171.9(8)
Cu1 N1 C1 C2 -167.1(6)
Cu1 N1 C1 C6 -47.4(9)
C6 C1 C2 C3 31.5(16)
N1 C1 C2 C3 148.5(12)
C1 C2 C3 C4 27(2)
C2 C3 C4 C5 -54(3)
C3 C4 C5 C6 20(2)
C4 C5 C6 C1 37.7(15)
C4 C5 C6 N2 146.5(13)
C2 C1 C6 C5 -64.4(12)
N1 C1 C6 C5 175.5(7)
C2 C1 C6 N2 178.0(8)
N1 C1 C6 N2 57.8(9)
C7 N2 C6 C5 36.4(11)
Cu1 N2 C6 C5 -159.7(6)
C7 N2 C6 C1 150.4(9)
Cu1 N2 C6 C1 -45.6(9)
C7 N2 C6A C1A -158.5(12)
Cu1 N2 C6A C1A 37.9(14)
C7 N2 C6A C5A -35.4(15)
Cu1 N2 C6A C5A 160.9(8)
Cu1 N1 C1A C6A 34.2(16)
Cu1 N1 C1A C2A 164.1(10)
C5A C6A C1A N1 -169.2(12)
N2 C6A C1A N1 -46.1(17)
C5A C6A C1A C2A 57(2)
N2 C6A C1A C2A -179.7(12)
C2A C3A C4A C5A 63.3(16)
N1 C1A C2A C3A -153.0(12)
C6A C1A C2A C3A -22.2(19)
C4A C3A C2A C1A -37.3(16)
C1A C6A C5A C4A -30.3(18)
N2 C6A C5A C4A -147.6(11)
C3A C4A C5A C6A -29.2(17)
